data_4113996
loop_
_publ_author_name
'Dawn M. Crumpton-Bregel'
'Karen I. Goldberg'

_publ_contact_author
;
      Goldberg, Karen I. 
    Department of Chemistry, BOX 351700
    University of Washington
    Seattle, WA 98195
    USA
;
_publ_contact_author_email goldberg@chem.washington.edu
_publ_section_title
;
 Mechanisms of C-C and C-H Alkane Reductive Eliminations from Octahedral
 Pt(IV): Reaction via Five-Coordinate Intermediates or Direct Elimination?
;
_journal_name_full 'Journal of the American Chemical Society'
_journal_page_first 9442
_journal_page_last 9456
_journal_paper_doi 10.1021/ja029140u
_journal_volume 125
_journal_year 2003
_chemical_formula_moiety 'C34 H36 P2 Pt'
_chemical_formula_sum 'C34 H36 P2 Pt'
_chemical_formula_weight 701.66
_chemical_name_common (dppbz)PtMe4
_chemical_name_systematic
; 
(dppbz)PtMe4
;
_space_group_IT_number 2
_symmetry_cell_setting triclinic
_symmetry_space_group_name_Hall '-P 1'
_symmetry_space_group_name_H-M 'P -1'
_atom_sites_solution_hydrogens geom
_atom_sites_solution_primary direct
_atom_sites_solution_secondary difmap
_audit_creation_method SHELXL-97
_cell_angle_alpha 83.390(2)
_cell_angle_beta 71.766(2)
_cell_angle_gamma 80.506(2)
_cell_formula_units_Z 2
_cell_length_a 10.0224(4)
_cell_length_b 11.1025(4)
_cell_length_c 14.4028(6)
_cell_measurement_reflns_used 46
_cell_measurement_temperature 293(2)
_cell_volume 1497.88(10)
_computing_cell_refinement 'HKL SCALEPACK'
_computing_data_collection KappaCCD
_computing_data_reduction DENZO
_computing_molecular_graphics 'maXus, Zortep'
_computing_publication_material 'SHELXL-97 (Sheldrick, 1997)'
_computing_structure_refinement 'SHELXL-97 (Sheldrick, 1997)'
_computing_structure_solution DIRDIFF
_diffrn_ambient_temperature 293(2)
_diffrn_measured_fraction_theta_full 0.941
_diffrn_measured_fraction_theta_max 0.941
_diffrn_measurement_device_type 'Nonius KappaCCD'
_diffrn_measurement_method '\f scan'
_diffrn_radiation_monochromator graphite
_diffrn_radiation_source 'fine-focus sealed tube'
_diffrn_radiation_type MoK\a
_diffrn_radiation_wavelength 0.71074
_diffrn_reflns_av_R_equivalents 0.0826
_diffrn_reflns_av_sigmaI/netI 0.0924
_diffrn_reflns_limit_h_max 11
_diffrn_reflns_limit_h_min -11
_diffrn_reflns_limit_k_max 12
_diffrn_reflns_limit_k_min -12
_diffrn_reflns_limit_l_max 16
_diffrn_reflns_limit_l_min -15
_diffrn_reflns_number 15983
_diffrn_reflns_theta_full 23.33
_diffrn_reflns_theta_max 23.33
_diffrn_reflns_theta_min 2.99
_exptl_absorpt_coefficient_mu 4.811
_exptl_absorpt_correction_T_max 0.4780
_exptl_absorpt_correction_T_min 0.2837
_exptl_absorpt_correction_type SORTAV
_exptl_crystal_colour colorless
_exptl_crystal_density_diffrn 1.556
_exptl_crystal_description 'plates, cut to a cube like shape'
_exptl_crystal_F_000 696
_exptl_crystal_size_max 0.35
_exptl_crystal_size_mid 0.25
_exptl_crystal_size_min 0.18
_refine_diff_density_max 2.028
_refine_diff_density_min -1.796
_refine_diff_density_rms 0.133
_refine_ls_extinction_method none
_refine_ls_goodness_of_fit_ref 1.041
_refine_ls_hydrogen_treatment placed
_refine_ls_matrix_type full
_refine_ls_number_parameters 334
_refine_ls_number_reflns 4087
_refine_ls_number_restraints 0
_refine_ls_restrained_S_all 1.041
_refine_ls_R_factor_all 0.0441
_refine_ls_R_factor_gt 0.0380
_refine_ls_shift/su_max 0.000
_refine_ls_shift/su_mean 0.000
_refine_ls_structure_factor_coef Fsqd
_refine_ls_weighting_details 'w=1/[\s^2^(Fo^2^)+(0.0418P)^2^+0.9579P] where P=(Fo^2^+2Fc^2^)/3'
_refine_ls_weighting_scheme calc
_refine_ls_wR_factor_gt 0.0868
_refine_ls_wR_factor_ref 0.0900
_reflns_number_gt 3701
_reflns_number_total 4087
_reflns_threshold_expression >2sigma(I)
_cod_data_source_file ja029140usi20021029_062411_2.cif
_cod_data_source_block (dppbz)PtMe4
_cod_depositor_comments
;
The following automatic conversions were performed:

'_refine_ls_weighting_scheme' value 'calc
w=1/[\s^2^(Fo^2^)+(0.0418P)^2^+0.9579P] where P=(Fo^2^+2Fc^2^)/3' was
changed to 'calc'. New tag '_refine_ls_weighting_details' was
created. The value of the new tag was set to
'w=1/[\s^2^(Fo^2^)+(0.0418P)^2^+0.9579P] where P=(Fo^2^+2Fc^2^)/3'.

Automatic conversion script
Id: cif_fix_values 3143 2015-03-26 13:38:13Z robertas 
;
_cod_database_code 4113996

loop_
_symmetry_equiv_pos_as_xyz
'x, y, z'
'-x, -y, -z'

loop_
_atom_site_label
_atom_site_type_symbol
_atom_site_fract_x
_atom_site_fract_y
_atom_site_fract_z
_atom_site_U_iso_or_equiv
_atom_site_adp_type
_atom_site_occupancy
_atom_site_calc_flag
_atom_site_refinement_flags
C1 C 0.0005(8) -0.0948(7) 0.1579(5) 0.0633(19) Uani 1 d .
H1A H 0.0260 -0.1526 0.1084 0.095 Uiso 1 calc R
H1B H -0.0168 -0.0137 0.1291 0.095 Uiso 1 calc R
H1C H -0.0836 -0.1137 0.2082 0.095 Uiso 1 calc R
C2 C 0.0467(11) 0.0342(7) 0.3109(6) 0.077(2) Uani 1 d .
H2A H -0.0067 -0.0021 0.3722 0.115 Uiso 1 calc R
H2B H -0.0171 0.0826 0.2791 0.115 Uiso 1 calc R
H2C H 0.1074 0.0854 0.3226 0.115 Uiso 1 calc R
C3 C 0.2466(11) 0.0360(8) 0.1135(6) 0.078(2) Uani 1 d .
H3A H 0.3126 0.0002 0.0564 0.117 Uiso 1 calc R
H3B H 0.2930 0.0868 0.1396 0.117 Uiso 1 calc R
H3C H 0.1682 0.0846 0.0962 0.117 Uiso 1 calc R
C4 C 0.3350(8) -0.0949(8) 0.2832(5) 0.0634(19) Uani 1 d .
H4A H 0.4162 -0.1527 0.2547 0.095 Uiso 1 calc R
H4B H 0.3019 -0.1137 0.3527 0.095 Uiso 1 calc R
H4C H 0.3609 -0.0138 0.2706 0.095 Uiso 1 calc R
C5 C 0.1034(6) -0.3953(5) 0.2598(4) 0.0389(13) Uani 1 d .
C6 C 0.0316(7) -0.4954(6) 0.2963(5) 0.0500(15) Uani 1 d .
H6 H -0.0341 -0.4955 0.3584 0.060 Uiso 1 calc R
C7 C 0.0571(8) -0.5950(6) 0.2408(5) 0.063(2) Uani 1 d .
H7 H 0.0103 -0.6627 0.2662 0.076 Uiso 1 calc R
C8 C 0.1518(8) -0.5938(6) 0.1480(5) 0.063(2) Uani 1 d .
H8 H 0.1670 -0.6602 0.1102 0.076 Uiso 1 calc R
C9 C 0.2241(8) -0.4955(6) 0.1106(4) 0.0524(16) Uani 1 d .
H9 H 0.2883 -0.4958 0.0479 0.063 Uiso 1 calc R
C10 C 0.2014(6) -0.3953(5) 0.1665(4) 0.0401(13) Uani 1 d .
C11 C -0.1079(6) -0.2392(5) 0.3981(4) 0.0441(14) Uani 1 d .
C12 C -0.2066(8) -0.2359(9) 0.3490(6) 0.073(2) Uani 1 d .
H12 H -0.1750 -0.2567 0.2842 0.087 Uiso 1 calc R
C13 C -0.3510(10) -0.2029(11) 0.3918(9) 0.096(3) Uani 1 d .
H13 H -0.4152 -0.2048 0.3575 0.116 Uiso 1 calc R
C14 C -0.3962(9) -0.1677(10) 0.4852(10) 0.107(4) Uani 1 d .
H14 H -0.4914 -0.1387 0.5136 0.129 Uiso 1 calc R
C15 C -0.3030(11) -0.1746(13) 0.5372(9) 0.141(6) Uani 1 d .
H15 H -0.3358 -0.1550 0.6023 0.169 Uiso 1 calc R
C16 C -0.1577(9) -0.2110(11) 0.4938(6) 0.090(3) Uani 1 d .
H16 H -0.0950 -0.2160 0.5304 0.108 Uiso 1 calc R
C17 C 0.1697(6) -0.3193(6) 0.4234(4) 0.0445(14) Uani 1 d .
C18 C 0.1756(7) -0.2363(8) 0.4883(5) 0.0591(18) Uani 1 d .
H18 H 0.1321 -0.1559 0.4846 0.071 Uiso 1 calc R
C19 C 0.2445(8) -0.2732(10) 0.5563(5) 0.073(2) Uani 1 d .
H19 H 0.2462 -0.2179 0.5996 0.087 Uiso 1 calc R
C20 C 0.3116(9) -0.3904(11) 0.5624(6) 0.083(3) Uani 1 d .
H20 H 0.3588 -0.4147 0.6091 0.100 Uiso 1 calc R
C21 C 0.3080(9) -0.4711(9) 0.4984(6) 0.075(2) Uani 1 d .
H21 H 0.3538 -0.5508 0.5017 0.090 Uiso 1 calc R
C22 C 0.2378(7) -0.4366(7) 0.4294(5) 0.0565(17) Uani 1 d .
H22 H 0.2365 -0.4928 0.3866 0.068 Uiso 1 calc R
C23 C 0.4777(7) -0.3160(6) 0.1283(4) 0.0443(14) Uani 1 d .
C24 C 0.5199(8) -0.4320(7) 0.1610(5) 0.0563(17) Uani 1 d .
H24 H 0.4564 -0.4891 0.1794 0.068 Uiso 1 calc R
C25 C 0.6574(9) -0.4654(8) 0.1670(6) 0.072(2) Uani 1 d .
H25 H 0.6851 -0.5444 0.1896 0.086 Uiso 1 calc R
C26 C 0.7519(9) -0.3821(10) 0.1396(6) 0.076(2) Uani 1 d .
H26 H 0.8439 -0.4051 0.1431 0.092 Uiso 1 calc R
C27 C 0.7109(8) -0.2639(9) 0.1067(5) 0.071(2) Uani 1 d .
H27 H 0.7748 -0.2072 0.0877 0.085 Uiso 1 calc R
C28 C 0.5733(7) -0.2310(7) 0.1026(5) 0.0560(17) Uani 1 d .
H28 H 0.5444 -0.1511 0.0823 0.067 Uiso 1 calc R
C29 C 0.3160(8) -0.2435(6) -0.0089(4) 0.0484(15) Uani 1 d .
C30 C 0.4424(12) -0.2283(10) -0.0779(5) 0.090(3) Uani 1 d .
H30 H 0.5250 -0.2380 -0.0598 0.108 Uiso 1 calc R
C31 C 0.4476(16) -0.1985(13) -0.1751(6) 0.132(6) Uani 1 d .
H31 H 0.5332 -0.1851 -0.2215 0.158 Uiso 1 calc R
C32 C 0.330(2) -0.1889(11) -0.2023(8) 0.122(5) Uani 1 d .
H32 H 0.3339 -0.1667 -0.2673 0.146 Uiso 1 calc R
C33 C 0.2041(15) -0.2111(9) -0.1366(8) 0.097(4) Uani 1 d .
H33 H 0.1245 -0.2084 -0.1572 0.117 Uiso 1 calc R
C34 C 0.1951(10) -0.2377(8) -0.0393(6) 0.075(2) Uani 1 d .
H34 H 0.1090 -0.2518 0.0062 0.090 Uiso 1 calc R
P1 P 0.08035(16) -0.26270(14) 0.33146(10) 0.0373(3) Uani 1 d .
P2 P 0.29766(16) -0.26280(14) 0.12218(10) 0.0384(3) Uani 1 d .
Pt1 Pt 0.17101(2) -0.104934(19) 0.220576(16) 0.04383(12) Uani 1 d .

loop_
_atom_site_aniso_label
_atom_site_aniso_U_11
_atom_site_aniso_U_22
_atom_site_aniso_U_33
_atom_site_aniso_U_23
_atom_site_aniso_U_13
_atom_site_aniso_U_12
C1 0.069(5) 0.052(4) 0.069(4) 0.005(3) -0.033(4) 0.009(3)
C2 0.104(7) 0.048(4) 0.081(5) -0.021(4) -0.031(5) 0.002(4)
C3 0.106(7) 0.047(4) 0.085(5) 0.008(4) -0.032(5) -0.022(4)
C4 0.070(5) 0.066(5) 0.062(4) -0.006(4) -0.022(4) -0.029(4)
C5 0.042(3) 0.028(3) 0.049(3) -0.002(2) -0.015(3) -0.006(2)
C6 0.050(4) 0.039(3) 0.058(4) 0.000(3) -0.008(3) -0.015(3)
C7 0.073(5) 0.041(4) 0.076(4) -0.008(3) -0.013(4) -0.024(3)
C8 0.078(5) 0.044(4) 0.067(4) -0.018(3) -0.008(4) -0.020(4)
C9 0.066(4) 0.041(4) 0.046(3) -0.009(3) -0.008(3) -0.009(3)
C10 0.040(3) 0.034(3) 0.043(3) -0.005(3) -0.009(3) -0.002(2)
C11 0.032(3) 0.040(3) 0.058(3) -0.015(3) -0.007(3) -0.002(3)
C12 0.044(4) 0.096(6) 0.076(5) 0.004(4) -0.020(4) -0.009(4)
C13 0.054(5) 0.104(8) 0.134(9) 0.006(7) -0.036(6) -0.011(5)
C14 0.037(4) 0.097(7) 0.175(11) -0.056(8) 0.001(6) -0.007(4)
C15 0.066(6) 0.188(14) 0.159(10) -0.125(11) 0.031(7) -0.040(7)
C16 0.054(5) 0.138(9) 0.077(5) -0.053(6) -0.001(4) -0.014(5)
C17 0.035(3) 0.053(4) 0.043(3) 0.001(3) -0.009(3) -0.008(3)
C18 0.050(4) 0.081(5) 0.053(4) -0.013(4) -0.023(3) -0.007(4)
C19 0.057(4) 0.113(7) 0.052(4) -0.011(4) -0.016(4) -0.018(5)
C20 0.057(5) 0.138(9) 0.054(4) 0.020(5) -0.025(4) -0.011(5)
C21 0.062(5) 0.078(6) 0.077(5) 0.022(5) -0.023(4) 0.000(4)
C22 0.046(4) 0.063(4) 0.055(4) 0.005(3) -0.012(3) -0.006(3)
C23 0.048(3) 0.047(4) 0.038(3) 0.002(3) -0.016(3) -0.006(3)
C24 0.059(4) 0.052(4) 0.053(4) -0.004(3) -0.014(3) 0.001(3)
C25 0.069(5) 0.062(5) 0.081(5) -0.015(4) -0.027(4) 0.015(4)
C26 0.055(4) 0.107(7) 0.071(5) -0.023(5) -0.029(4) 0.010(5)
C27 0.055(4) 0.095(6) 0.067(5) -0.002(4) -0.023(4) -0.016(4)
C28 0.054(4) 0.063(4) 0.057(4) 0.008(3) -0.024(3) -0.020(3)
C29 0.071(4) 0.037(3) 0.043(3) 0.000(3) -0.026(3) -0.008(3)
C30 0.117(7) 0.123(8) 0.046(4) 0.014(4) -0.024(4) -0.072(7)
C31 0.189(13) 0.196(14) 0.042(4) 0.027(6) -0.034(6) -0.140(12)
C32 0.248(18) 0.091(8) 0.066(6) 0.024(5) -0.090(9) -0.070(9)
C33 0.157(11) 0.069(6) 0.091(7) -0.018(6) -0.086(8) 0.022(6)
C34 0.085(6) 0.084(6) 0.065(4) -0.023(4) -0.045(4) 0.017(5)
P1 0.0376(8) 0.0351(8) 0.0401(7) -0.0057(6) -0.0125(6) -0.0036(6)
P2 0.0425(8) 0.0357(8) 0.0383(7) 0.0006(6) -0.0130(6) -0.0095(6)
Pt1 0.05221(18) 0.02868(15) 0.05383(18) -0.00308(10) -0.01940(12) -0.00749(10)

loop_
_atom_type_symbol
_atom_type_description
_atom_type_scat_dispersion_real
_atom_type_scat_dispersion_imag
_atom_type_scat_source
C C 0.0033 0.0016 'International Tables Vol C Tables 4.2.6.8 and 6.1.1.4'
H H 0.0000 0.0000 'International Tables Vol C Tables 4.2.6.8 and 6.1.1.4'
P P 0.1023 0.0942 'International Tables Vol C Tables 4.2.6.8 and 6.1.1.4'
Pt Pt -1.7033 8.3905 'International Tables Vol C Tables 4.2.6.8 and 6.1.1.4'

loop_
_geom_angle_atom_site_label_1
_geom_angle_atom_site_label_2
_geom_angle_atom_site_label_3
_geom_angle
Pt1 C1 H1A 109.5
Pt1 C1 H1B 109.5
H1A C1 H1B 109.5
Pt1 C1 H1C 109.5
H1A C1 H1C 109.5
H1B C1 H1C 109.5
Pt1 C2 H2A 109.5
Pt1 C2 H2B 109.5
H2A C2 H2B 109.5
Pt1 C2 H2C 109.5
H2A C2 H2C 109.5
H2B C2 H2C 109.5
Pt1 C3 H3A 109.5
Pt1 C3 H3B 109.5
H3A C3 H3B 109.5
Pt1 C3 H3C 109.5
H3A C3 H3C 109.5
H3B C3 H3C 109.5
Pt1 C4 H4A 109.5
Pt1 C4 H4B 109.5
H4A C4 H4B 109.5
Pt1 C4 H4C 109.5
H4A C4 H4C 109.5
H4B C4 H4C 109.5
C6 C5 C10 119.7(5)
C6 C5 P1 122.7(4)
C10 C5 P1 117.6(4)
C7 C6 C5 120.3(6)
C7 C6 H6 119.8
C5 C6 H6 119.8
C8 C7 C6 119.9(6)
C8 C7 H7 120.0
C6 C7 H7 120.0
C9 C8 C7 120.6(6)
C9 C8 H8 119.7
C7 C8 H8 119.7
C8 C9 C10 120.1(5)
C8 C9 H9 120.0
C10 C9 H9 120.0
C5 C10 C9 119.4(5)
C5 C10 P2 118.3(4)
C9 C10 P2 122.3(4)
C16 C11 C12 117.2(6)
C16 C11 P1 122.7(5)
C12 C11 P1 119.7(5)
C11 C12 C13 122.9(8)
C11 C12 H12 118.5
C13 C12 H12 118.5
C14 C13 C12 118.4(9)
C14 C13 H13 120.8
C12 C13 H13 120.8
C15 C14 C13 120.2(8)
C15 C14 H14 119.9
C13 C14 H14 119.9
C14 C15 C16 120.7(9)
C14 C15 H15 119.6
C16 C15 H15 119.6
C11 C16 C15 120.3(9)
C11 C16 H16 119.8
C15 C16 H16 119.8
C22 C17 C18 118.4(6)
C22 C17 P1 123.6(5)
C18 C17 P1 117.9(5)
C19 C18 C17 120.1(8)
C19 C18 H18 119.9
C17 C18 H18 119.9
C18 C19 C20 121.3(8)
C18 C19 H19 119.4
C20 C19 H19 119.4
C19 C20 C21 118.8(8)
C19 C20 H20 120.6
C21 C20 H20 120.6
C20 C21 C22 121.2(8)
C20 C21 H21 119.4
C22 C21 H21 119.4
C17 C22 C21 120.2(7)
C17 C22 H22 119.9
C21 C22 H22 119.9
C24 C23 C28 119.0(7)
C24 C23 P2 123.3(5)
C28 C23 P2 117.6(5)
C23 C24 C25 120.4(7)
C23 C24 H24 119.8
C25 C24 H24 119.8
C26 C25 C24 120.3(8)
C26 C25 H25 119.9
C24 C25 H25 119.9
C25 C26 C27 120.1(8)
C25 C26 H26 119.9
C27 C26 H26 119.9
C28 C27 C26 119.1(8)
C28 C27 H27 120.4
C26 C27 H27 120.4
C27 C28 C23 121.0(8)
C27 C28 H28 119.5
C23 C28 H28 119.5
C30 C29 C34 118.8(7)
C30 C29 P2 122.1(6)
C34 C29 P2 119.0(6)
C29 C30 C31 120.1(10)
C29 C30 H30 120.0
C31 C30 H30 120.0
C32 C31 C30 120.2(11)
C32 C31 H31 119.9
C30 C31 H31 119.9
C31 C32 C33 121.2(9)
C31 C32 H32 119.4
C33 C32 H32 119.4
C32 C33 C34 119.8(11)
C32 C33 H33 120.1
C34 C33 H33 120.1
C33 C34 C29 119.8(10)
C33 C34 H34 120.1
C29 C34 H34 120.1
C11 P1 C17 105.6(3)
C11 P1 C5 104.9(3)
C17 P1 C5 104.2(3)
C11 P1 Pt1 117.2(2)
C17 P1 Pt1 117.0(2)
C5 P1 Pt1 106.61(19)
C29 P2 C23 104.7(3)
C29 P2 C10 104.4(3)
C23 P2 C10 105.3(3)
C29 P2 Pt1 118.7(2)
C23 P2 Pt1 116.0(2)
C10 P2 Pt1 106.51(17)
C2 Pt1 C3 87.3(4)
C2 Pt1 C4 87.6(3)
C3 Pt1 C4 89.6(3)
C2 Pt1 C1 87.7(3)
C3 Pt1 C1 86.6(3)
C4 Pt1 C1 174.1(3)
C2 Pt1 P2 177.1(3)
C3 Pt1 P2 94.4(2)
C4 Pt1 P2 94.8(2)
C1 Pt1 P2 90.1(2)
C2 Pt1 P1 93.9(3)
C3 Pt1 P1 176.3(3)
C4 Pt1 P1 93.9(2)
C1 Pt1 P1 90.0(2)
P2 Pt1 P1 84.17(5)

loop_
_geom_bond_atom_site_label_1
_geom_bond_atom_site_label_2
_geom_bond_distance
C1 Pt1 2.151(8)
C1 H1A 0.9600
C1 H1B 0.9600
C1 H1C 0.9600
C2 Pt1 2.108(7)
C2 H2A 0.9600
C2 H2B 0.9600
C2 H2C 0.9600
C3 Pt1 2.122(8)
C3 H3A 0.9600
C3 H3B 0.9600
C3 H3C 0.9600
C4 Pt1 2.131(8)
C4 H4A 0.9600
C4 H4B 0.9600
C4 H4C 0.9600
C5 C6 1.385(8)
C5 C10 1.395(8)
C5 P1 1.837(5)
C6 C7 1.382(9)
C6 H6 0.9300
C7 C8 1.376(10)
C7 H7 0.9300
C8 C9 1.374(10)
C8 H8 0.9300
C9 C10 1.395(8)
C9 H9 0.9300
C10 P2 1.836(6)
C11 C16 1.365(9)
C11 C12 1.379(10)
C11 P1 1.819(5)
C12 C13 1.389(12)
C12 H12 0.9300
C13 C14 1.359(14)
C13 H13 0.9300
C14 C15 1.356(17)
C14 H14 0.9300
C15 C16 1.404(13)
C15 H15 0.9300
C16 H16 0.9300
C17 C22 1.374(10)
C17 C18 1.406(9)
C17 P1 1.821(6)
C18 C19 1.357(11)
C18 H18 0.9300
C19 C20 1.368(14)
C19 H19 0.9300
C20 C21 1.370(13)
C20 H20 0.9300
C21 C22 1.374(11)
C21 H21 0.9300
C22 H22 0.9300
C23 C24 1.365(10)
C23 C28 1.394(10)
C23 P2 1.830(7)
C24 C25 1.394(11)
C24 H24 0.9300
C25 C26 1.371(13)
C25 H25 0.9300
C26 C27 1.385(13)
C26 H26 0.9300
C27 C28 1.385(11)
C27 H27 0.9300
C28 H28 0.9300
C29 C30 1.366(11)
C29 C34 1.401(11)
C29 P2 1.829(6)
C30 C31 1.387(12)
C30 H30 0.9300
C31 C32 1.343(19)
C31 H31 0.9300
C32 C33 1.357(18)
C32 H32 0.9300
C33 C34 1.376(12)
C33 H33 0.9300
C34 H34 0.9300
P1 Pt1 2.3275(15)
P2 Pt1 2.3246(15)

loop_
_geom_torsion_atom_site_label_1
_geom_torsion_atom_site_label_2
_geom_torsion_atom_site_label_3
_geom_torsion_atom_site_label_4
_geom_torsion
C10 C5 C6 C7 0.3(10)
P1 C5 C6 C7 -177.4(6)
C5 C6 C7 C8 -1.5(12)
C6 C7 C8 C9 1.6(13)
C7 C8 C9 C10 -0.4(12)
C6 C5 C10 C9 1.0(9)
P1 C5 C10 C9 178.7(5)
C6 C5 C10 P2 -178.4(5)
P1 C5 C10 P2 -0.7(7)
C8 C9 C10 C5 -0.9(10)
C8 C9 C10 P2 178.4(6)
C16 C11 C12 C13 1.5(13)
P1 C11 C12 C13 -171.4(8)
C11 C12 C13 C14 2.7(15)
C12 C13 C14 C15 -5.3(17)
C13 C14 C15 C16 4(2)
C12 C11 C16 C15 -3.0(14)
P1 C11 C16 C15 169.7(9)
C14 C15 C16 C11 0.5(19)
C22 C17 C18 C19 -1.5(10)
P1 C17 C18 C19 -178.1(6)
C17 C18 C19 C20 1.2(11)
C18 C19 C20 C21 -0.2(12)
C19 C20 C21 C22 -0.4(12)
C18 C17 C22 C21 0.9(10)
P1 C17 C22 C21 177.3(5)
C20 C21 C22 C17 0.1(12)
C28 C23 C24 C25 -1.0(10)
P2 C23 C24 C25 -177.8(5)
C23 C24 C25 C26 -0.3(11)
C24 C25 C26 C27 0.6(12)
C25 C26 C27 C28 0.4(12)
C26 C27 C28 C23 -1.8(11)
C24 C23 C28 C27 2.1(10)
P2 C23 C28 C27 179.0(5)
C34 C29 C30 C31 4.9(14)
P2 C29 C30 C31 -171.7(9)
C29 C30 C31 C32 -2.5(19)
C30 C31 C32 C33 -2(2)
C31 C32 C33 C34 3.4(18)
C32 C33 C34 C29 -0.9(15)
C30 C29 C34 C33 -3.2(12)
P2 C29 C34 C33 173.5(7)
C16 C11 P1 C17 28.8(8)
C12 C11 P1 C17 -158.7(6)
C16 C11 P1 C5 138.5(7)
C12 C11 P1 C5 -49.0(7)
C16 C11 P1 Pt1 -103.6(7)
C12 C11 P1 Pt1 69.0(6)
C22 C17 P1 C11 111.2(5)
C18 C17 P1 C11 -72.3(5)
C22 C17 P1 C5 1.0(6)
C18 C17 P1 C5 177.5(5)
C22 C17 P1 Pt1 -116.3(5)
C18 C17 P1 Pt1 60.1(5)
C6 C5 P1 C11 -38.6(6)
C10 C5 P1 C11 143.7(5)
C6 C5 P1 C17 72.1(6)
C10 C5 P1 C17 -105.6(5)
C6 C5 P1 Pt1 -163.6(5)
C10 C5 P1 Pt1 18.8(5)
C30 C29 P2 C23 -21.6(8)
C34 C29 P2 C23 161.8(6)
C30 C29 P2 C10 -131.9(7)
C34 C29 P2 C10 51.5(6)
C30 C29 P2 Pt1 109.8(7)
C34 C29 P2 Pt1 -66.9(6)
C24 C23 P2 C29 -110.1(6)
C28 C23 P2 C29 73.1(5)
C24 C23 P2 C10 -0.4(6)
C28 C23 P2 C10 -177.2(5)
C24 C23 P2 Pt1 117.1(5)
C28 C23 P2 Pt1 -59.8(5)
C5 C10 P2 C29 -144.1(5)
C9 C10 P2 C29 36.6(6)
C5 C10 P2 C23 106.0(5)
C9 C10 P2 C23 -73.3(6)
C5 C10 P2 Pt1 -17.7(5)
C9 C10 P2 Pt1 162.9(5)
C29 P2 Pt1 C2 89(5)
C23 P2 Pt1 C2 -145(5)
C10 P2 Pt1 C2 -28(5)
C29 P2 Pt1 C3 -37.7(4)
C23 P2 Pt1 C3 88.3(4)
C10 P2 Pt1 C3 -154.9(3)
C29 P2 Pt1 C4 -127.7(3)
C23 P2 Pt1 C4 -1.6(3)
C10 P2 Pt1 C4 115.1(3)
C29 P2 Pt1 C1 48.9(3)
C23 P2 Pt1 C1 174.9(3)
C10 P2 Pt1 C1 -68.3(3)
C29 P2 Pt1 P1 138.9(3)
C23 P2 Pt1 P1 -95.1(2)
C10 P2 Pt1 P1 21.7(2)
C11 P1 Pt1 C2 38.7(3)
C17 P1 Pt1 C2 -88.2(3)
C5 P1 Pt1 C2 155.7(3)
C11 P1 Pt1 C3 -72(4)
C17 P1 Pt1 C3 162(4)
C5 P1 Pt1 C3 45(4)
C11 P1 Pt1 C4 126.5(3)
C17 P1 Pt1 C4 -0.4(3)
C5 P1 Pt1 C4 -116.4(3)
C11 P1 Pt1 C1 -49.0(3)
C17 P1 Pt1 C1 -176.0(3)
C5 P1 Pt1 C1 68.0(3)
C11 P1 Pt1 P2 -139.1(2)
C17 P1 Pt1 P2 94.0(2)
C5 P1 Pt1 P2 -22.1(2)
